data_2211037
loop_
_publ_author_name
'Ulrike E. I. Horvath'
'Helgard G. Raubenheimer'

_publ_section_title
;
 Poly[[trimethanolmagnesium]-\m~3~-sulfato]
;
_journal_coeditor_code HG2099
_journal_issue 11
_journal_name_full 'Acta Crystallographica Section E'
_journal_page_first m2883
_journal_page_last m2885
_journal_paper_doi 10.1107/S1600536806041201
_journal_volume 62
_journal_year 2006
_chemical_formula_iupac '[Mg (C H4 O)3 (S O4)]'
_chemical_formula_moiety 'C3 H12 Mg O7 S'
_chemical_formula_sum 'C3 H12 Mg O7 S'
_chemical_formula_weight 216.50
_chemical_name_common 'magnesium sulfate trimethanolate'
_chemical_name_systematic ?
_space_group_IT_number 14
_symmetry_cell_setting monoclinic
_symmetry_space_group_name_Hall '-P 2ybc'
_symmetry_space_group_name_H-M 'P 1 21/c 1'
_atom_sites_solution_hydrogens geom
_atom_sites_solution_primary direct
_atom_sites_solution_secondary difmap
_audit_creation_method SHELXL-97
_cell_angle_alpha 90.00
_cell_angle_beta 107.047(2)
_cell_angle_gamma 90.00
_cell_formula_units_Z 4
_cell_length_a 7.9974(12)
_cell_length_b 9.3928(15)
_cell_length_c 12.4050(19)
_cell_measurement_reflns_used 2044
_cell_measurement_temperature 173(2)
_cell_measurement_theta_max 28.1651
_cell_measurement_theta_min 2.6639
_cell_volume 890.9(2)
_computing_cell_refinement 'SAINT (Bruker, 2002)'
_computing_data_collection 'SMART (Bruker, 2001)'
_computing_data_reduction SAINT
_computing_molecular_graphics
;
X-Seed (Atwood & Barbour, 2003; Barbour, 2001)
;
_computing_publication_material
;
X-Seed
;
_computing_structure_refinement 'SHELXL97 (Sheldrick, 1997b)'
_computing_structure_solution 'SHELXS97 (Sheldrick, 1997b)'
_diffrn_ambient_temperature 173(2)
_diffrn_measured_fraction_theta_full 0.999
_diffrn_measured_fraction_theta_max 0.936
_diffrn_measurement_device_type 'Bruker APEX CCD area-detector'
_diffrn_measurement_method \w
_diffrn_radiation_monochromator graphite
_diffrn_radiation_source 'fine-focus sealed tube'
_diffrn_radiation_type MoK\a
_diffrn_radiation_wavelength 0.71073
_diffrn_reflns_av_R_equivalents 0.0282
_diffrn_reflns_av_sigmaI/netI 0.0357
_diffrn_reflns_limit_h_max 5
_diffrn_reflns_limit_h_min -10
_diffrn_reflns_limit_k_max 10
_diffrn_reflns_limit_k_min -12
_diffrn_reflns_limit_l_max 15
_diffrn_reflns_limit_l_min -16
_diffrn_reflns_number 5440
_diffrn_reflns_theta_full 27.00
_diffrn_reflns_theta_max 28.25
_diffrn_reflns_theta_min 2.66
_diffrn_standards_number 0
_exptl_absorpt_coefficient_mu 0.434
_exptl_absorpt_correction_T_max 0.9378
_exptl_absorpt_correction_T_min 0.8808
_exptl_absorpt_correction_type multi-scan
_exptl_absorpt_process_details '(SADABS; Blessing, 1995; Sheldrick, 1997a)'
_exptl_crystal_colour colourless
_exptl_crystal_density_diffrn 1.614
_exptl_crystal_density_method 'not measured'
_exptl_crystal_description cubes
_exptl_crystal_F_000 456
_exptl_crystal_size_max 0.30
_exptl_crystal_size_mid 0.20
_exptl_crystal_size_min 0.15
_refine_diff_density_max 0.681
_refine_diff_density_min -0.362
_refine_ls_extinction_method none
_refine_ls_goodness_of_fit_ref 0.985
_refine_ls_hydrogen_treatment mixed
_refine_ls_matrix_type full
_refine_ls_number_parameters 121
_refine_ls_number_reflns 2064
_refine_ls_number_restraints 6
_refine_ls_restrained_S_all 0.992
_refine_ls_R_factor_all 0.0489
_refine_ls_R_factor_gt 0.0429
_refine_ls_shift/su_max 0.000
_refine_ls_shift/su_mean 0.000
_refine_ls_structure_factor_coef Fsqd
_refine_ls_weighting_details 'calc w=1/[\s^2^(Fo^2^)+(0.0545P)^2^+1.5531P] where P=(Fo^2^+2Fc^2^)/3'
_refine_ls_weighting_scheme calc
_refine_ls_wR_factor_gt 0.1039
_refine_ls_wR_factor_ref 0.1079
_reflns_number_gt 1830
_reflns_number_total 2064
_reflns_threshold_expression I>2\s(I)
_cod_data_source_file hg2099.cif
_cod_data_source_block I
_cod_original_sg_symbol_H-M 'P 21/c'
_cod_database_code 2211037
_cod_database_fobs_code 2211037

loop_
_symmetry_equiv_pos_as_xyz
'x, y, z'
'-x, y+1/2, -z+1/2'
'-x, -y, -z'
'x, -y-1/2, z-1/2'

loop_
_atom_site_type_symbol
_atom_site_label
_atom_site_fract_x
_atom_site_fract_y
_atom_site_fract_z
_atom_site_U_iso_or_equiv
_atom_site_adp_type
_atom_site_calc_flag
_atom_site_refinement_flags
_atom_site_occupancy
S S1 0.95009(7) -0.14289(6) 0.36769(4) 0.00856(16) Uani d . 1
Mg Mg1 0.98935(10) 0.20305(8) 0.35988(6) 0.00923(19) Uani d . 1
O O1 0.7630(2) -0.11876(17) 0.35694(13) 0.0120(3) Uani d . 1
C C1 0.6314(3) 0.1814(3) 0.1746(2) 0.0219(5) Uani d U 1
H H1A 0.5085 0.1538 0.1597 0.033 Uiso calc R 1
H H1B 0.6854 0.1236 0.1281 0.033 Uiso calc R 1
H H1C 0.6383 0.2822 0.1561 0.033 Uiso calc R 1
O O2 0.9685(2) -0.25887(17) 0.29220(13) 0.0115(3) Uani d . 1
C C2 1.3930(3) 0.1743(3) 0.3965(2) 0.0192(5) Uani d . 1
H H2A 1.5070 0.1943 0.4508 0.029 Uiso calc R 1
H H2B 1.3837 0.2249 0.3258 0.029 Uiso calc R 1
H H2C 1.3814 0.0717 0.3819 0.029 Uiso calc R 1
O O3 1.0452(2) -0.18037(17) 0.48457(13) 0.0114(3) Uani d . 1
C C3 0.7827(3) 0.4674(3) 0.4012(2) 0.0175(5) Uani d . 1
H H3A 0.7802 0.5715 0.3966 0.026 Uiso calc R 1
H H3B 0.7972 0.4381 0.4793 0.026 Uiso calc R 1
H H3C 0.6727 0.4288 0.3523 0.026 Uiso calc R 1
O O4 1.0267(2) -0.01109(16) 0.33541(13) 0.0103(3) Uani d . 1
O O5 0.7216(2) 0.15889(19) 0.29102(14) 0.0140(4) Uani d . 1
H H5 0.709(4) 0.067(4) 0.307(3) 0.021(8) Uiso d . 1
O O6 0.9258(2) 0.41426(18) 0.36563(14) 0.0143(4) Uani d . 1
H H6 0.933(4) 0.462(3) 0.316(3) 0.020(8) Uiso d . 1
O O7 1.2569(2) 0.22122(18) 0.44161(14) 0.0131(3) Uani d . 1
H H7 1.275(4) 0.186(3) 0.503(3) 0.023(8) Uiso d . 1

loop_
_atom_site_aniso_label
_atom_site_aniso_U_11
_atom_site_aniso_U_22
_atom_site_aniso_U_33
_atom_site_aniso_U_12
_atom_site_aniso_U_13
_atom_site_aniso_U_23
S1 0.0126(3) 0.0086(3) 0.0057(3) -0.00008(19) 0.00448(19) -0.00005(18)
Mg1 0.0127(4) 0.0094(4) 0.0066(4) 0.0003(3) 0.0045(3) 0.0004(3)
O1 0.0136(8) 0.0128(8) 0.0110(8) -0.0006(6) 0.0059(6) 0.0007(6)
C1 0.0197(11) 0.0297(12) 0.0150(11) -0.0010(9) 0.0029(9) 0.0046(9)
O2 0.0179(8) 0.0098(8) 0.0089(8) -0.0011(6) 0.0070(6) -0.0015(6)
C2 0.0146(11) 0.0307(14) 0.0141(11) 0.0035(10) 0.0070(9) 0.0001(10)
O3 0.0162(8) 0.0141(8) 0.0043(7) 0.0014(6) 0.0037(6) 0.0005(6)
C3 0.0227(13) 0.0148(12) 0.0201(12) 0.0049(9) 0.0141(10) 0.0006(9)
O4 0.0155(8) 0.0083(7) 0.0091(7) -0.0009(6) 0.0066(6) 0.0004(6)
O5 0.0153(8) 0.0142(8) 0.0118(8) 0.0015(6) 0.0028(6) 0.0026(6)
O6 0.0225(9) 0.0119(8) 0.0121(8) 0.0040(7) 0.0110(7) 0.0029(6)
O7 0.0149(8) 0.0173(8) 0.0089(8) -0.0007(7) 0.0063(6) 0.0002(6)

loop_
_atom_type_symbol
_atom_type_description
_atom_type_scat_dispersion_real
_atom_type_scat_dispersion_imag
_atom_type_scat_source
C C 0.0033 0.0016 'International Tables Vol C Tables 4.2.6.8 and 6.1.1.4'
H H 0.0000 0.0000 'International Tables Vol C Tables 4.2.6.8 and 6.1.1.4'
Mg Mg 0.0486 0.0363 'International Tables Vol C Tables 4.2.6.8 and 6.1.1.4'
S S 0.1246 0.1234 'International Tables Vol C Tables 4.2.6.8 and 6.1.1.4'
O O 0.0106 0.0060 'International Tables Vol C Tables 4.2.6.8 and 6.1.1.4'

loop_
_geom_angle_atom_site_label_1
_geom_angle_atom_site_label_2
_geom_angle_atom_site_label_3
_geom_angle_site_symmetry_1
_geom_angle_site_symmetry_3
_geom_angle
_geom_angle_publ_flag
O3 S1 O2 . . 109.35(9) ?
O3 S1 O1 . . 110.04(9) ?
O2 S1 O1 . . 110.05(9) ?
O3 S1 O4 . . 109.29(9) ?
O2 S1 O4 . . 108.60(9) ?
O1 S1 O4 . . 109.50(9) ?
O3 Mg1 O2 3_756 2_755 175.57(8) y
O3 Mg1 O6 3_756 . 87.97(7) ?
O2 Mg1 O6 2_755 . 88.43(7) ?
O3 Mg1 O4 3_756 . 95.90(7) ?
O2 Mg1 O4 2_755 . 87.97(7) ?
O6 Mg1 O4 . . 172.65(8) y
O3 Mg1 O7 3_756 . 87.29(7) ?
O2 Mg1 O7 2_755 . 90.63(7) ?
O6 Mg1 O7 . . 97.64(8) ?
O4 Mg1 O7 . . 88.80(7) ?
O3 Mg1 O5 3_756 . 87.68(7) ?
O2 Mg1 O5 2_755 . 94.80(7) ?
O6 Mg1 O5 . . 88.38(7) ?
O4 Mg1 O5 . . 85.54(7) ?
O7 Mg1 O5 . . 172.01(8) y
O5 C1 H1A . . 109.5 ?
O5 C1 H1B . . 109.5 ?
H1A C1 H1B . . 109.5 ?
O5 C1 H1C . . 109.5 ?
H1A C1 H1C . . 109.5 ?
H1B C1 H1C . . 109.5 ?
S1 O2 Mg1 . 2_745 142.32(10) y
O7 C2 H2A . . 109.5 ?
O7 C2 H2B . . 109.5 ?
H2A C2 H2B . . 109.5 ?
O7 C2 H2C . . 109.5 ?
H2A C2 H2C . . 109.5 ?
H2B C2 H2C . . 109.5 ?
S1 O3 Mg1 . 3_756 141.68(11) y
O6 C3 H3A . . 109.5 ?
O6 C3 H3B . . 109.5 ?
H3A C3 H3B . . 109.5 ?
O6 C3 H3C . . 109.5 ?
H3A C3 H3C . . 109.5 ?
H3B C3 H3C . . 109.5 ?
S1 O4 Mg1 . . 132.92(10) y
C1 O5 Mg1 . . 122.32(15) ?
C1 O5 H5 . . 108(2) ?
Mg1 O5 H5 . . 105.3(19) ?
C3 O6 Mg1 . . 125.13(14) ?
C3 O6 H6 . . 107(2) ?
Mg1 O6 H6 . . 117(2) ?
C2 O7 Mg1 . . 124.96(15) ?
C2 O7 H7 . . 107(2) ?
Mg1 O7 H7 . . 108(2) ?

loop_
_geom_bond_atom_site_label_1
_geom_bond_atom_site_label_2
_geom_bond_site_symmetry_2
_geom_bond_distance
_geom_bond_publ_flag
S1 O3 . 1.4689(16) ?
S1 O2 . 1.4718(16) ?
S1 O1 . 1.4803(17) ?
S1 O4 . 1.4875(16) ?
Mg1 O3 3_756 2.0390(17) y
Mg1 O2 2_755 2.0430(17) y
Mg1 O6 . 2.0543(19) y
Mg1 O4 . 2.0689(17) y
Mg1 O7 . 2.0887(18) y
Mg1 O5 . 2.1009(18) y
C1 O5 . 1.428(3) ?
C1 H1A . 0.9800 ?
C1 H1B . 0.9800 ?
C1 H1C . 0.9800 ?
C2 O7 . 1.432(3) ?
C2 H2A . 0.9800 ?
C2 H2B . 0.9800 ?
C2 H2C . 0.9800 ?
C3 O6 . 1.432(3) ?
C3 H3A . 0.9800 ?
C3 H3B . 0.9800 ?
C3 H3C . 0.9800 ?
O5 H5 . 0.89(3) ?
O6 H6 . 0.77(3) ?
O7 H7 . 0.80(3) ?

loop_
_geom_hbond_atom_site_label_D
_geom_hbond_atom_site_label_H
_geom_hbond_atom_site_label_A
_geom_hbond_site_symmetry_A
_geom_hbond_distance_DH
_geom_hbond_distance_HA
_geom_hbond_distance_DA
_geom_hbond_angle_DHA
O5 H5 O1 1_555 0.89(3) 1.86(4) 2.724(2) 161(3)
O6 H6 O4 2_755 0.77(3) 2.01(4) 2.722(2) 152(3)
O7 H7 O1 3_756 0.80(3) 1.95(3) 2.726(2) 161(3)

loop_
_geom_torsion_atom_site_label_1
_geom_torsion_atom_site_label_2
_geom_torsion_atom_site_label_3
_geom_torsion_atom_site_label_4
_geom_torsion_site_symmetry_1
_geom_torsion_site_symmetry_4
_geom_torsion
O3 S1 O2 Mg1 . 2_745 -138.12(16)
O1 S1 O2 Mg1 . 2_745 100.90(17)
O4 S1 O2 Mg1 . 2_745 -18.9(2)
O2 S1 O3 Mg1 . 3_756 -124.50(16)
O1 S1 O3 Mg1 . 3_756 -3.5(2)
O4 S1 O3 Mg1 . 3_756 116.76(16)
O3 S1 O4 Mg1 . . -83.23(14)
O2 S1 O4 Mg1 . . 157.56(12)
O1 S1 O4 Mg1 . . 37.37(15)
O3 Mg1 O4 S1 3_756 . 35.57(14)
O2 Mg1 O4 S1 2_755 . -146.61(13)
O7 Mg1 O4 S1 . . 122.72(14)
O5 Mg1 O4 S1 . . -51.63(14)
O3 Mg1 O5 C1 3_756 . 167.83(18)
O2 Mg1 O5 C1 2_755 . -8.49(19)
O6 Mg1 O5 C1 . . 79.80(19)
O4 Mg1 O5 C1 . . -96.07(18)
O3 Mg1 O6 C3 3_756 . -45.05(18)
O2 Mg1 O6 C3 2_755 . 137.53(18)
O7 Mg1 O6 C3 . . -132.05(18)
O5 Mg1 O6 C3 . . 42.68(18)
O3 Mg1 O7 C2 3_756 . 148.03(18)
O2 Mg1 O7 C2 2_755 . -35.89(19)
O6 Mg1 O7 C2 . . -124.38(18)
O4 Mg1 O7 C2 . . 52.07(18)
